data_4079782
loop_
_publ_author_name
'Lyaskovskyy, Volodymyr'
'van Dijk-Moes, Relinde J. A.'
'Burck, Sebastian'
'Dzik, Wojciech I.'
'Lutz, Martin'
'Ehlers, Andreas W.'
'Slootweg, J. Chris'
'de Bruin, Bas'
'Lammertsma, Koop'

_publ_section_title
;
 Dibenzo[b,f]phosphepines: Novel Phosphane--Olefin Ligands for Transition
 Metals
;
_journal_issue 2
_journal_name_full Organometallics
_journal_page_first 363
_journal_paper_doi 10.1021/om301012z
_journal_volume 32
_journal_year 2013
_chemical_formula_moiety 'C46 H42 P2 Rh, C F3 O3 S, 1.5(C H2 Cl2)'
_chemical_formula_sum 'C48.5 H45 Cl3 F3 O3 P2 Rh S'
_chemical_formula_weight 1036.10
_chemical_name_systematic
; 
 ? 
;
_space_group_IT_number 14
_symmetry_cell_setting monoclinic
_symmetry_space_group_name_Hall '-P 2ybc'
_symmetry_space_group_name_H-M 'P 1 21/c 1'
_atom_sites_solution_hydrogens difmap
_atom_sites_solution_primary direct
_atom_sites_solution_secondary difmap
_audit_creation_method SHELXL-97
_cell_angle_alpha 90.00
_cell_angle_beta 104.9135(18)
_cell_angle_gamma 90.00
_cell_formula_units_Z 4
_cell_length_a 12.2103(5)
_cell_length_b 23.0846(9)
_cell_length_c 16.4554(6)
_cell_measurement_reflns_used 9273
_cell_measurement_temperature 150(2)
_cell_measurement_theta_max 27.64
_cell_measurement_theta_min 2.56
_cell_volume 4482.0(3)
_computing_cell_refinement 'SAINT V7.68A'
_computing_data_collection Apex
_computing_data_reduction 'SAINT V7.68A, Sadabs'
_computing_structure_refinement 'SHELXL-97 (Sheldrick, 1997)'
_computing_structure_solution 'SHELXS-97 (Sheldrick, 1990)'
_diffrn_ambient_temperature 150(2)
_diffrn_measured_fraction_theta_full 0.993
_diffrn_measured_fraction_theta_max 0.993
_diffrn_measurement_device_type 'Bruker Kappa ApexII'
_diffrn_measurement_method '\f and \w scans'
_diffrn_radiation_monochromator graphite
_diffrn_radiation_source 'fine-focus sealed tube'
_diffrn_radiation_type MoK\a
_diffrn_radiation_wavelength 0.71073
_diffrn_reflns_av_R_equivalents 0.0175
_diffrn_reflns_av_sigmaI/netI 0.0120
_diffrn_reflns_limit_h_max 15
_diffrn_reflns_limit_h_min -15
_diffrn_reflns_limit_k_max 30
_diffrn_reflns_limit_k_min -30
_diffrn_reflns_limit_l_max 21
_diffrn_reflns_limit_l_min -21
_diffrn_reflns_number 54153
_diffrn_reflns_theta_full 27.67
_diffrn_reflns_theta_max 27.67
_diffrn_reflns_theta_min 1.56
_exptl_absorpt_coefficient_mu 0.733
_exptl_absorpt_correction_T_max 0.7456
_exptl_absorpt_correction_T_min 0.6412
_exptl_absorpt_correction_type multi-scan
_exptl_absorpt_process_details SADABS-2008/1
_exptl_crystal_colour red
_exptl_crystal_density_diffrn 1.535
_exptl_crystal_density_method 'not measured'
_exptl_crystal_description needle
_exptl_crystal_F_000 2116
_exptl_crystal_size_max 0.60
_exptl_crystal_size_mid 0.29
_exptl_crystal_size_min 0.24
_refine_diff_density_max 0.939
_refine_diff_density_min -0.791
_refine_diff_density_rms 0.060
_refine_ls_extinction_method none
_refine_ls_goodness_of_fit_ref 1.058
_refine_ls_hydrogen_treatment mixed
_refine_ls_matrix_type full
_refine_ls_number_parameters 623
_refine_ls_number_reflns 10385
_refine_ls_number_restraints 114
_refine_ls_restrained_S_all 1.237
_refine_ls_R_factor_all 0.0323
_refine_ls_R_factor_gt 0.0284
_refine_ls_shift/su_max 0.001
_refine_ls_shift/su_mean 0.000
_refine_ls_structure_factor_coef Fsqd
_refine_ls_weighting_details 'calc w=1/[\s^2^(Fo^2^)+(0.0292P)^2^+5.0427P] where P=(Fo^2^+2Fc^2^)/3'
_refine_ls_weighting_scheme calc
_refine_ls_wR_factor_gt 0.0690
_refine_ls_wR_factor_ref 0.0725
_reflns_number_gt 9525
_reflns_number_total 10385
_reflns_threshold_expression I>2\s(I)
_cod_data_source_file om301012z_si_002.cif
_cod_data_source_block l0108a
_cod_original_sg_symbol_H-M 'P 21/c'
_cod_original_formula_sum 'C48.50 H45 Cl3 F3 O3 P2 Rh S'
_cod_database_code 4079782

loop_
_symmetry_equiv_pos_as_xyz
'x, y, z'
'-x, y+1/2, -z+1/2'
'-x, -y, -z'
'x, -y-1/2, z-1/2'

loop_
_atom_site_label
_atom_site_type_symbol
_atom_site_fract_x
_atom_site_fract_y
_atom_site_fract_z
_atom_site_U_iso_or_equiv
_atom_site_adp_type
_atom_site_occupancy
_atom_site_symmetry_multiplicity
_atom_site_calc_flag
_atom_site_refinement_flags
_atom_site_disorder_assembly
_atom_site_disorder_group
Rh1 Rh 0.361248(13) 0.161054(6) 0.350103(9) 0.01736(5) Uani 1 1 d . . .
P1 P 0.32540(4) 0.09742(2) 0.23818(3) 0.01831(10) Uani 1 1 d . . .
P2 P 0.19346(4) 0.17845(2) 0.38261(3) 0.01820(10) Uani 1 1 d . . .
C11 C 0.41887(17) 0.12631(9) 0.17776(13) 0.0208(4) Uani 1 1 d . . .
C21 C 0.41186(19) 0.11885(9) 0.09268(14) 0.0250(4) Uani 1 1 d . . .
H21 H 0.3498 0.0984 0.0579 0.030 Uiso 1 1 calc R . .
C31 C 0.4956(2) 0.14134(10) 0.05865(15) 0.0297(5) Uani 1 1 d . . .
H31 H 0.4904 0.1365 0.0004 0.036 Uiso 1 1 calc R . .
C41 C 0.5870(2) 0.17084(11) 0.10916(16) 0.0312(5) Uani 1 1 d . . .
H41 H 0.6437 0.1864 0.0853 0.037 Uiso 1 1 calc R . .
C51 C 0.59611(19) 0.17777(10) 0.19426(15) 0.0265(4) Uani 1 1 d . . .
H51 H 0.6587 0.1982 0.2284 0.032 Uiso 1 1 calc R . .
C61 C 0.51334(17) 0.15468(9) 0.22991(14) 0.0215(4) Uani 1 1 d . . .
C71 C 0.52921(17) 0.15921(9) 0.32160(14) 0.0224(4) Uani 1 1 d . . .
H71 H 0.571(2) 0.1928(12) 0.3471(17) 0.030(7) Uiso 1 1 d . . .
C81 C 0.52265(18) 0.11340(10) 0.37589(13) 0.0235(4) Uani 1 1 d . . .
H81 H 0.560(2) 0.1202(11) 0.4330(17) 0.026(6) Uiso 1 1 d . . .
C91 C 0.50260(18) 0.05192(9) 0.35034(13) 0.0237(4) Uani 1 1 d . . .
C101 C 0.5761(2) 0.00910(10) 0.39344(15) 0.0314(5) Uani 1 1 d . . .
H101 H 0.6309 0.0184 0.4441 0.038 Uiso 1 1 calc R . .
C111 C 0.5689(2) -0.04685(11) 0.36236(17) 0.0358(5) Uani 1 1 d . . .
H111 H 0.6180 -0.0759 0.3924 0.043 Uiso 1 1 calc R . .
C121 C 0.4908(2) -0.06087(10) 0.28790(16) 0.0321(5) Uani 1 1 d . . .
H121 H 0.4898 -0.0988 0.2653 0.039 Uiso 1 1 calc R . .
C131 C 0.41394(19) -0.01961(9) 0.24606(15) 0.0263(4) Uani 1 1 d . . .
H131 H 0.3599 -0.0293 0.1951 0.032 Uiso 1 1 calc R . .
C141 C 0.41659(17) 0.03597(9) 0.27932(13) 0.0218(4) Uani 1 1 d . . .
C151 C 0.18739(17) 0.07642(8) 0.17240(12) 0.0194(4) Uani 1 1 d . . .
C161 C 0.13076(18) 0.11257(9) 0.10502(13) 0.0215(4) Uani 1 1 d . . .
C171 C 0.02397(18) 0.09627(9) 0.05658(14) 0.0246(4) Uani 1 1 d . . .
H171 H -0.0119 0.1194 0.0096 0.030 Uiso 1 1 calc R . .
C181 C -0.03177(18) 0.04750(9) 0.07448(14) 0.0244(4) Uani 1 1 d . . .
C191 C 0.02172(18) 0.01503(9) 0.14404(14) 0.0248(4) Uani 1 1 d . . .
H191 H -0.0165 -0.0178 0.1581 0.030 Uiso 1 1 calc R . .
C201 C 0.12898(18) 0.02830(9) 0.19434(13) 0.0218(4) Uani 1 1 d . . .
C211 C 0.1743(2) 0.17097(10) 0.08565(16) 0.0299(5) Uani 1 1 d . . .
H21A H 0.2136 0.1666 0.0410 0.045 Uiso 1 1 calc R . .
H21B H 0.2272 0.1863 0.1363 0.045 Uiso 1 1 calc R . .
H21C H 0.1105 0.1978 0.0671 0.045 Uiso 1 1 calc R . .
C221 C -0.14968(19) 0.03238(11) 0.02322(16) 0.0334(5) Uani 1 1 d . . .
H22A H -0.1567 -0.0098 0.0169 0.050 Uiso 1 1 calc R . .
H22B H -0.1635 0.0504 -0.0324 0.050 Uiso 1 1 calc R . .
H22C H -0.2054 0.0467 0.0519 0.050 Uiso 1 1 calc R . .
C231 C 0.1721(2) -0.00892(10) 0.27130(15) 0.0303(5) Uani 1 1 d . . .
H23A H 0.2104 -0.0431 0.2563 0.045 Uiso 1 1 calc R . .
H23B H 0.1083 -0.0213 0.2930 0.045 Uiso 1 1 calc R . .
H23C H 0.2257 0.0134 0.3145 0.045 Uiso 1 1 calc R . .
C12 C 0.17446(17) 0.25634(9) 0.36868(12) 0.0203(4) Uani 1 1 d . . .
C22 C 0.07644(19) 0.28921(10) 0.36116(14) 0.0257(4) Uani 1 1 d . . .
H22 H 0.0069 0.2708 0.3613 0.031 Uiso 1 1 calc R . .
C32 C 0.0809(2) 0.34894(10) 0.35353(15) 0.0296(5) Uani 1 1 d . . .
H32 H 0.0143 0.3715 0.3478 0.036 Uiso 1 1 calc R . .
C42 C 0.1832(2) 0.37577(10) 0.35433(15) 0.0292(5) Uani 1 1 d . . .
H42 H 0.1855 0.4166 0.3472 0.035 Uiso 1 1 calc R . .
C52 C 0.28209(19) 0.34352(9) 0.36538(13) 0.0237(4) Uani 1 1 d . . .
H52 H 0.3516 0.3623 0.3663 0.028 Uiso 1 1 calc R . .
C62 C 0.27943(17) 0.28338(9) 0.37515(12) 0.0196(4) Uani 1 1 d . . .
C72 C 0.38772(17) 0.25029(9) 0.39706(12) 0.0194(4) Uani 1 1 d . . .
H72 H 0.447(2) 0.2657(10) 0.3762(15) 0.017(6) Uiso 1 1 d . . .
C82 C 0.42147(17) 0.21296(9) 0.46647(12) 0.0193(4) Uani 1 1 d . . .
H82 H 0.499(2) 0.2067(11) 0.4877(16) 0.022(6) Uiso 1 1 d . . .
C92 C 0.35310(17) 0.19927(8) 0.52621(12) 0.0199(4) Uani 1 1 d . . .
C102 C 0.40043(19) 0.20440(9) 0.61291(13) 0.0228(4) Uani 1 1 d . . .
H102 H 0.4783 0.2139 0.6338 0.027 Uiso 1 1 calc R . .
C112 C 0.3337(2) 0.19559(10) 0.66831(14) 0.0273(4) Uani 1 1 d . . .
H112 H 0.3665 0.1986 0.7271 0.033 Uiso 1 1 calc R . .
C122 C 0.2191(2) 0.18246(10) 0.63881(14) 0.0278(5) Uani 1 1 d . . .
H122 H 0.1736 0.1776 0.6773 0.033 Uiso 1 1 calc R . .
C132 C 0.17129(19) 0.17645(9) 0.55300(14) 0.0252(4) Uani 1 1 d . . .
H132 H 0.0928 0.1680 0.5326 0.030 Uiso 1 1 calc R . .
C142 C 0.23860(18) 0.18277(9) 0.49692(12) 0.0206(4) Uani 1 1 d . . .
C152 C 0.06534(17) 0.13600(9) 0.34846(13) 0.0224(4) Uani 1 1 d . . .
C162 C -0.01836(19) 0.15059(10) 0.27447(15) 0.0283(5) Uani 1 1 d . . .
C172 C -0.1143(2) 0.11578(13) 0.25035(18) 0.0393(6) Uani 1 1 d . . .
H172 H -0.1715 0.1260 0.2014 0.047 Uiso 1 1 calc R . .
C182 C -0.1296(2) 0.06725(14) 0.2944(2) 0.0461(7) Uani 1 1 d . . .
C192 C -0.0431(2) 0.05120(13) 0.36336(18) 0.0428(7) Uani 1 1 d . . .
H192 H -0.0517 0.0169 0.3930 0.051 Uiso 1 1 calc R . .
C202 C 0.0559(2) 0.08351(10) 0.39075(15) 0.0308(5) Uani 1 1 d . . .
C212 C -0.0070(3) 0.19936(12) 0.21644(16) 0.0405(6) Uani 1 1 d . . .
H21D H -0.0421 0.1881 0.1581 0.061 Uiso 1 1 calc R . .
H21E H 0.0734 0.2078 0.2229 0.061 Uiso 1 1 calc R . .
H21F H -0.0450 0.2339 0.2305 0.061 Uiso 1 1 calc R . .
C222 C -0.2351(3) 0.03061(19) 0.2648(3) 0.0761(13) Uani 1 1 d . . .
H22D H -0.2999 0.0508 0.2767 0.114 Uiso 1 1 calc R . .
H22E H -0.2240 -0.0067 0.2943 0.114 Uiso 1 1 calc R . .
H22F H -0.2497 0.0240 0.2041 0.114 Uiso 1 1 calc R . .
C232 C 0.1500(3) 0.05738(11) 0.45934(16) 0.0409(6) Uani 1 1 d . . .
H23D H 0.1406 0.0690 0.5144 0.061 Uiso 1 1 calc R . .
H23E H 0.2234 0.0712 0.4533 0.061 Uiso 1 1 calc R . .
H23F H 0.1470 0.0150 0.4547 0.061 Uiso 1 1 calc R . .
S1A S 0.70449(8) 0.32694(4) 0.36803(6) 0.0328(3) Uani 0.751(3) 1 d PD A 1
F1A F 0.7041(3) 0.24080(12) 0.47036(16) 0.0415(6) Uani 0.751(3) 1 d PD A 1
F2A F 0.8159(2) 0.22855(11) 0.38937(18) 0.0590(7) Uani 0.751(3) 1 d PD A 1
F3A F 0.8635(3) 0.28624(15) 0.4947(2) 0.0749(12) Uani 0.751(3) 1 d PD A 1
O1A O 0.6198(3) 0.29732(15) 0.3047(2) 0.0489(9) Uani 0.751(3) 1 d PD A 1
O2A O 0.6601(3) 0.36172(13) 0.4247(2) 0.0645(10) Uani 0.751(3) 1 d PD A 1
O3A O 0.7949(4) 0.3541(2) 0.3410(3) 0.0521(11) Uani 0.751(3) 1 d PD A 1
C1A C 0.7762(3) 0.26788(17) 0.4330(2) 0.0271(7) Uani 0.751(3) 1 d PD A 1
S1B S 0.7395(2) 0.31189(12) 0.34089(18) 0.0334(7) Uiso 0.249(3) 1 d PD A 2
F1B F 0.8957(8) 0.2707(5) 0.4691(7) 0.078(4) Uiso 0.249(3) 1 d PD A 2
F2B F 0.7735(9) 0.3218(4) 0.5055(5) 0.080(3) Uiso 0.249(3) 1 d PD A 2
F3B F 0.7326(10) 0.2340(4) 0.4574(8) 0.072(5) Uiso 0.249(3) 1 d PD A 2
O1B O 0.7874(14) 0.3685(4) 0.3465(11) 0.049(5) Uiso 0.249(3) 1 d PD A 2
O2B O 0.6180(6) 0.3112(5) 0.3269(6) 0.038(3) Uiso 0.249(3) 1 d PD A 2
O3B O 0.7855(7) 0.2712(3) 0.2935(5) 0.047(2) Uiso 0.249(3) 1 d PD A 2
C1B C 0.7851(8) 0.2836(4) 0.4473(5) 0.033(4) Uiso 0.249(3) 1 d PD A 2
Cl13 Cl 0.67825(6) 0.12954(4) 0.60587(5) 0.0568(2) Uani 1 1 d D B .
Cl23 Cl 0.9205(2) 0.13908(15) 0.61688(18) 0.0831(8) Uani 0.53 1 d PDU B 3
Cl33 Cl 0.8912(3) 0.11938(12) 0.5700(3) 0.0959(11) Uani 0.47 1 d PDU B 4
C13 C 0.8104(3) 0.16027(17) 0.6400(2) 0.0703(12) Uani 1 1 d D . .
H13A H 0.8010 0.2015 0.6230 0.084 Uiso 0.53 1 calc PR B 3
H13B H 0.8283 0.1599 0.7022 0.084 Uiso 0.53 1 calc PR B 3
H13C H 0.8441 0.1528 0.7006 0.084 Uiso 0.47 1 calc PR B 4
H13D H 0.8082 0.2025 0.6295 0.084 Uiso 0.47 1 calc PR B 4
Cl14 Cl 0.43290(8) 0.48294(4) 0.41737(5) 0.0563(2) Uani 1 1 d D . .
C14 C 0.4370(4) 0.5170(2) 0.5149(3) 0.0379(11) Uani 0.50 1 d PD . .
H14A H 0.4108 0.5575 0.5041 0.045 Uiso 0.50 1 calc PR . .
H14B H 0.3836 0.4969 0.5415 0.045 Uiso 0.50 1 calc PR . .

loop_
_atom_site_aniso_label
_atom_site_aniso_U_11
_atom_site_aniso_U_22
_atom_site_aniso_U_33
_atom_site_aniso_U_23
_atom_site_aniso_U_13
_atom_site_aniso_U_12
Rh1 0.01654(8) 0.01761(8) 0.01716(8) -0.00198(5) 0.00292(6) 0.00008(5)
P1 0.0186(2) 0.0169(2) 0.0184(2) -0.00133(18) 0.00303(19) -0.00002(18)
P2 0.0179(2) 0.0188(2) 0.0176(2) -0.00007(18) 0.00380(18) -0.00080(18)
C11 0.0211(9) 0.0182(9) 0.0235(10) -0.0002(7) 0.0063(8) 0.0017(7)
C21 0.0268(11) 0.0241(10) 0.0228(10) -0.0006(8) 0.0042(8) 0.0026(8)
C31 0.0342(12) 0.0323(12) 0.0237(10) 0.0025(9) 0.0096(9) 0.0052(9)
C41 0.0290(12) 0.0335(12) 0.0344(12) 0.0049(10) 0.0144(10) 0.0010(9)
C51 0.0220(10) 0.0244(10) 0.0335(12) -0.0002(9) 0.0080(9) -0.0003(8)
C61 0.0201(9) 0.0180(9) 0.0261(10) -0.0008(8) 0.0052(8) 0.0025(7)
C71 0.0166(9) 0.0250(10) 0.0252(10) -0.0053(8) 0.0043(8) -0.0007(8)
C81 0.0197(10) 0.0269(10) 0.0215(10) -0.0030(8) 0.0010(8) 0.0041(8)
C91 0.0235(10) 0.0238(10) 0.0233(10) 0.0018(8) 0.0050(8) 0.0041(8)
C101 0.0296(12) 0.0311(12) 0.0302(12) 0.0039(9) 0.0017(9) 0.0064(9)
C111 0.0347(13) 0.0266(12) 0.0444(14) 0.0085(10) 0.0070(11) 0.0098(10)
C121 0.0337(12) 0.0201(10) 0.0434(14) 0.0009(9) 0.0115(10) 0.0033(9)
C131 0.0270(11) 0.0223(10) 0.0299(11) -0.0008(8) 0.0080(9) 0.0001(8)
C141 0.0220(10) 0.0206(10) 0.0232(10) 0.0019(8) 0.0065(8) 0.0032(7)
C151 0.0194(9) 0.0179(9) 0.0197(9) -0.0023(7) 0.0029(7) -0.0006(7)
C161 0.0229(10) 0.0182(9) 0.0231(10) 0.0003(8) 0.0054(8) 0.0008(7)
C171 0.0230(10) 0.0253(10) 0.0239(10) 0.0018(8) 0.0030(8) 0.0029(8)
C181 0.0199(10) 0.0253(10) 0.0269(10) -0.0055(8) 0.0042(8) -0.0005(8)
C191 0.0241(10) 0.0197(10) 0.0312(11) -0.0013(8) 0.0080(9) -0.0031(8)
C201 0.0234(10) 0.0196(9) 0.0230(10) 0.0002(8) 0.0070(8) 0.0011(8)
C211 0.0264(11) 0.0216(10) 0.0391(13) 0.0083(9) 0.0039(10) 0.0002(8)
C221 0.0213(11) 0.0378(13) 0.0378(13) -0.0043(10) 0.0015(9) -0.0035(9)
C231 0.0294(11) 0.0314(12) 0.0304(11) 0.0105(9) 0.0083(9) -0.0003(9)
C12 0.0235(10) 0.0197(9) 0.0175(9) 0.0004(7) 0.0049(8) 0.0012(7)
C22 0.0235(10) 0.0272(11) 0.0265(11) -0.0016(8) 0.0066(8) 0.0025(8)
C32 0.0299(11) 0.0278(11) 0.0304(12) -0.0017(9) 0.0061(9) 0.0097(9)
C42 0.0366(12) 0.0207(10) 0.0289(11) 0.0006(8) 0.0060(9) 0.0050(9)
C52 0.0286(11) 0.0223(10) 0.0196(10) -0.0001(8) 0.0054(8) -0.0006(8)
C62 0.0232(10) 0.0203(9) 0.0153(9) -0.0001(7) 0.0050(7) 0.0012(7)
C72 0.0201(9) 0.0191(9) 0.0191(9) -0.0026(7) 0.0054(7) -0.0020(7)
C82 0.0192(9) 0.0199(9) 0.0175(9) -0.0029(7) 0.0024(7) -0.0014(7)
C92 0.0244(10) 0.0159(9) 0.0191(9) 0.0004(7) 0.0050(8) 0.0012(7)
C102 0.0273(10) 0.0196(9) 0.0199(10) -0.0010(7) 0.0031(8) 0.0003(8)
C112 0.0382(12) 0.0248(10) 0.0180(10) -0.0002(8) 0.0056(9) 0.0022(9)
C122 0.0376(12) 0.0260(11) 0.0239(11) 0.0008(8) 0.0152(9) 0.0010(9)
C132 0.0271(11) 0.0249(10) 0.0250(10) 0.0002(8) 0.0091(9) -0.0009(8)
C142 0.0241(10) 0.0194(9) 0.0177(9) 0.0003(7) 0.0043(8) 0.0014(7)
C152 0.0194(9) 0.0253(10) 0.0230(10) -0.0045(8) 0.0063(8) -0.0026(8)
C162 0.0220(10) 0.0327(12) 0.0285(11) -0.0098(9) 0.0035(9) 0.0055(9)
C172 0.0184(11) 0.0526(16) 0.0435(14) -0.0227(12) 0.0015(10) 0.0028(10)
C182 0.0274(12) 0.0606(18) 0.0562(17) -0.0323(15) 0.0215(12) -0.0182(12)
C192 0.0495(16) 0.0433(15) 0.0436(15) -0.0138(12) 0.0265(13) -0.0246(12)
C202 0.0376(13) 0.0298(11) 0.0274(11) -0.0048(9) 0.0131(10) -0.0106(10)
C212 0.0517(16) 0.0366(13) 0.0246(11) -0.0024(10) -0.0058(11) 0.0131(12)
C222 0.0409(18) 0.094(3) 0.100(3) -0.050(2) 0.0311(19) -0.0388(19)
C232 0.0660(18) 0.0249(12) 0.0288(12) 0.0045(9) 0.0069(12) -0.0083(11)
S1A 0.0357(5) 0.0301(4) 0.0335(4) -0.0011(3) 0.0104(4) -0.0074(3)
F1A 0.0464(14) 0.0475(14) 0.0331(12) 0.0064(10) 0.0145(12) -0.0130(11)
F2A 0.0531(15) 0.0539(15) 0.0745(18) 0.0036(13) 0.0247(13) 0.0148(12)
F3A 0.067(2) 0.072(2) 0.0558(18) 0.0191(17) -0.0380(17) -0.0381(18)
O1A 0.0499(18) 0.0410(18) 0.0430(19) -0.0014(15) -0.0113(13) -0.0096(13)
O2A 0.089(2) 0.0427(16) 0.079(2) -0.0100(15) 0.052(2) 0.0024(16)
O3A 0.051(2) 0.056(2) 0.054(2) 0.015(2) 0.0222(17) -0.017(2)
C1A 0.0257(17) 0.0310(18) 0.0229(15) -0.0019(15) 0.0031(12) -0.0141(13)
Cl13 0.0386(4) 0.0822(6) 0.0443(4) 0.0227(4) 0.0010(3) -0.0022(4)
Cl23 0.0480(10) 0.116(2) 0.0907(17) 0.0235(14) 0.0283(11) -0.0191(12)
Cl33 0.080(2) 0.0597(14) 0.177(4) 0.0222(18) 0.086(2) 0.0022(13)
C13 0.067(2) 0.069(2) 0.059(2) 0.0234(18) -0.0132(18) -0.0269(19)
Cl14 0.0664(5) 0.0481(4) 0.0485(4) 0.0051(3) 0.0039(4) -0.0013(4)
C14 0.025(2) 0.034(3) 0.052(3) 0.004(2) 0.006(2) -0.0038(19)

loop_
_atom_type_symbol
_atom_type_description
_atom_type_scat_dispersion_real
_atom_type_scat_dispersion_imag
_atom_type_scat_source
C C 0.0033 0.0016 'International Tables Vol C Tables 4.2.6.8 and 6.1.1.4'
H H 0.0000 0.0000 'International Tables Vol C Tables 4.2.6.8 and 6.1.1.4'
Cl Cl 0.1484 0.1585 'International Tables Vol C Tables 4.2.6.8 and 6.1.1.4'
F F 0.0171 0.0103 'International Tables Vol C Tables 4.2.6.8 and 6.1.1.4'
O O 0.0106 0.0060 'International Tables Vol C Tables 4.2.6.8 and 6.1.1.4'
P P 0.1023 0.0942 'International Tables Vol C Tables 4.2.6.8 and 6.1.1.4'
Rh Rh -1.1178 0.9187 'International Tables Vol C Tables 4.2.6.8 and 6.1.1.4'
S S 0.1246 0.1234 'International Tables Vol C Tables 4.2.6.8 and 6.1.1.4'

loop_
_geom_angle_atom_site_label_1
_geom_angle_atom_site_label_2
_geom_angle_atom_site_label_3
_geom_angle
_geom_angle_site_symmetry_1
C72 Rh1 C81 110.97(8) .
C72 Rh1 C82 37.14(7) .
C81 Rh1 C82 91.27(8) .
C72 Rh1 C71 91.83(8) .
C81 Rh1 C71 36.93(8) .
C82 Rh1 C71 94.23(8) .
C72 Rh1 P2 79.17(5) .
C81 Rh1 P2 148.88(6) .
C82 Rh1 P2 79.67(5) .
C71 Rh1 P2 170.84(6) .
C72 Rh1 P1 149.20(5) .
C81 Rh1 P1 79.17(6) .
C82 Rh1 P1 170.25(6) .
C71 Rh1 P1 79.33(6) .
P2 Rh1 P1 107.561(19) .
C151 P1 C11 112.79(9) .
C151 P1 C141 113.42(9) .
C11 P1 C141 94.53(9) .
C151 P1 Rh1 126.94(7) .
C11 P1 Rh1 100.70(7) .
C141 P1 Rh1 103.11(7) .
C152 P2 C12 115.09(10) .
C152 P2 C142 110.99(10) .
C12 P2 C142 94.06(9) .
C152 P2 Rh1 126.07(7) .
C12 P2 Rh1 103.73(7) .
C142 P2 Rh1 101.56(7) .
C21 C11 C61 119.94(19) .
C21 C11 P1 128.24(17) .
C61 C11 P1 111.54(15) .
C31 C21 C11 119.9(2) .
C31 C21 H21 120.0 .
C11 C21 H21 120.0 .
C41 C31 C21 120.3(2) .
C41 C31 H31 119.8 .
C21 C31 H31 119.8 .
C51 C41 C31 120.4(2) .
C51 C41 H41 119.8 .
C31 C41 H41 119.8 .
C41 C51 C61 120.1(2) .
C41 C51 H51 120.0 .
C61 C51 H51 120.0 .
C51 C61 C11 119.2(2) .
C51 C61 C71 118.91(19) .
C11 C61 C71 121.83(19) .
C81 C71 C61 125.82(19) .
C81 C71 Rh1 70.84(12) .
C61 C71 Rh1 109.42(14) .
C81 C71 H71 116.2(16) .
C61 C71 H71 114.7(16) .
Rh1 C71 H71 107.9(16) .
C71 C81 C91 125.08(19) .
C71 C81 Rh1 72.23(12) .
C91 C81 Rh1 110.46(14) .
C71 C81 H81 114.6(16) .
C91 C81 H81 116.2(16) .
Rh1 C81 H81 107.0(16) .
C101 C91 C141 118.8(2) .
C101 C91 C81 119.7(2) .
C141 C91 C81 121.37(18) .
C111 C101 C91 120.0(2) .
C111 C101 H101 120.0 .
C91 C101 H101 120.0 .
C121 C111 C101 120.6(2) .
C121 C111 H111 119.7 .
C101 C111 H111 119.7 .
C111 C121 C131 120.2(2) .
C111 C121 H121 119.9 .
C131 C121 H121 119.9 .
C121 C131 C141 119.5(2) .
C121 C131 H131 120.2 .
C141 C131 H131 120.2 .
C131 C141 C91 120.37(19) .
C131 C141 P1 128.40(17) .
C91 C141 P1 111.06(15) .
C201 C151 C161 119.01(18) .
C201 C151 P1 120.51(15) .
C161 C151 P1 119.95(15) .
C171 C161 C151 118.99(19) .
C171 C161 C211 116.62(19) .
C151 C161 C211 124.20(19) .
C181 C171 C161 122.4(2) .
C181 C171 H171 118.8 .
C161 C171 H171 118.8 .
C191 C181 C171 117.57(19) .
C191 C181 C221 121.1(2) .
C171 C181 C221 121.2(2) .
C181 C191 C201 123.0(2) .
C181 C191 H191 118.5 .
C201 C191 H191 118.5 .
C191 C201 C151 118.67(19) .
C191 C201 C231 116.47(19) .
C151 C201 C231 124.80(19) .
C161 C211 H21A 109.5 .
C161 C211 H21B 109.5 .
H21A C211 H21B 109.5 .
C161 C211 H21C 109.5 .
H21A C211 H21C 109.5 .
H21B C211 H21C 109.5 .
C181 C221 H22A 109.5 .
C181 C221 H22B 109.5 .
H22A C221 H22B 109.5 .
C181 C221 H22C 109.5 .
H22A C221 H22C 109.5 .
H22B C221 H22C 109.5 .
C201 C231 H23A 109.5 .
C201 C231 H23B 109.5 .
H23A C231 H23B 109.5 .
C201 C231 H23C 109.5 .
H23A C231 H23C 109.5 .
H23B C231 H23C 109.5 .
C22 C12 C62 120.66(19) .
C22 C12 P2 128.83(17) .
C62 C12 P2 110.20(15) .
C32 C22 C12 119.7(2) .
C32 C22 H22 120.1 .
C12 C22 H22 120.1 .
C22 C32 C42 119.9(2) .
C22 C32 H32 120.1 .
C42 C32 H32 120.1 .
C52 C42 C32 120.7(2) .
C52 C42 H42 119.7 .
C32 C42 H42 119.7 .
C42 C52 C62 120.1(2) .
C42 C52 H52 119.9 .
C62 C52 H52 119.9 .
C52 C62 C12 118.68(19) .
C52 C62 C72 119.45(19) .
C12 C62 C72 121.76(18) .
C82 C72 C62 124.60(18) .
C82 C72 Rh1 72.32(11) .
C62 C72 Rh1 110.80(13) .
C82 C72 H72 115.7(15) .
C62 C72 H72 115.7(15) .
Rh1 C72 H72 106.4(14) .
C72 C82 C92 125.02(18) .
C72 C82 Rh1 70.54(11) .
C92 C82 Rh1 109.89(13) .
C72 C82 H82 117.2(16) .
C92 C82 H82 114.3(16) .
Rh1 C82 H82 108.5(15) .
C102 C92 C142 118.99(19) .
C102 C92 C82 120.27(19) .
C142 C92 C82 120.71(18) .
C112 C102 C92 120.0(2) .
C112 C102 H102 120.0 .
C92 C102 H102 120.0 .
C102 C112 C122 120.8(2) .
C102 C112 H112 119.6 .
C122 C112 H112 119.6 .
C132 C122 C112 119.9(2) .
C132 C122 H122 120.0 .
C112 C122 H122 120.0 .
C122 C132 C142 119.9(2) .
C122 C132 H132 120.1 .
C142 C132 H132 120.1 .
C132 C142 C92 120.30(19) .
C132 C142 P2 127.25(17) .
C92 C142 P2 112.21(15) .
C162 C152 C202 119.6(2) .
C162 C152 P2 120.94(17) .
C202 C152 P2 118.93(17) .
C172 C162 C152 118.5(2) .
C172 C162 C212 117.3(2) .
C152 C162 C212 124.1(2) .
C182 C172 C162 122.7(3) .
C182 C172 H172 118.7 .
C162 C172 H172 118.7 .
C172 C182 C192 118.1(2) .
C172 C182 C222 120.4(3) .
C192 C182 C222 121.4(3) .
C182 C192 C202 122.5(3) .
C182 C192 H192 118.8 .
C202 C192 H192 118.8 .
C192 C202 C152 118.2(2) .
C192 C202 C232 117.2(2) .
C152 C202 C232 124.4(2) .
C162 C212 H21D 109.5 .
C162 C212 H21E 109.5 .
H21D C212 H21E 109.5 .
C162 C212 H21F 109.5 .
H21D C212 H21F 109.5 .
H21E C212 H21F 109.5 .
C182 C222 H22D 109.5 .
C182 C222 H22E 109.5 .
H22D C222 H22E 109.5 .
C182 C222 H22F 109.5 .
H22D C222 H22F 109.5 .
H22E C222 H22F 109.5 .
C202 C232 H23D 109.5 .
C202 C232 H23E 109.5 .
H23D C232 H23E 109.5 .
C202 C232 H23F 109.5 .
H23D C232 H23F 109.5 .
H23E C232 H23F 109.5 .
O3A S1A O2A 113.9(3) .
O3A S1A O1A 116.7(3) .
O2A S1A O1A 114.5(2) .
O3A S1A C1A 102.6(3) .
O2A S1A C1A 104.08(19) .
O1A S1A C1A 102.57(19) .
F2A C1A F3A 107.3(3) .
F2A C1A F1A 107.6(3) .
F3A C1A F1A 106.6(3) .
F2A C1A S1A 112.6(2) .
F3A C1A S1A 112.3(3) .
F1A C1A S1A 110.2(2) .
O1B S1B O3B 115.3(7) .
O1B S1B O2B 114.1(8) .
O3B S1B O2B 116.1(5) .
O1B S1B C1B 104.4(7) .
O3B S1B C1B 102.9(4) .
O2B S1B C1B 101.4(5) .
F2B C1B F1B 104.0(8) .
F2B C1B F3B 109.4(8) .
F1B C1B F3B 104.9(9) .
F2B C1B S1B 112.9(7) .
F1B C1B S1B 112.1(7) .
F3B C1B S1B 112.8(7) .
Cl23 C13 Cl13 125.7(3) .
Cl13 C13 Cl33 100.5(2) .
Cl23 C13 H13A 105.9 .
Cl13 C13 H13A 105.9 .
Cl33 C13 H13A 109.7 .
Cl23 C13 H13B 105.9 .
Cl13 C13 H13B 105.9 .
Cl33 C13 H13B 126.8 .
H13A C13 H13B 106.2 .
Cl13 C13 H13C 111.7 .
Cl33 C13 H13C 111.7 .
Cl13 C13 H13D 111.7 .
Cl33 C13 H13D 111.7 .
H13C C13 H13D 109.4 .
Cl14 C14 Cl14 113.6(3) 3_666
Cl14 C14 H14A 108.9 3_666
Cl14 C14 H14A 108.9 .
Cl14 C14 H14B 108.9 3_666
Cl14 C14 H14B 108.9 .
H14A C14 H14B 107.7 .

loop_
_geom_bond_atom_site_label_1
_geom_bond_atom_site_label_2
_geom_bond_distance
_geom_bond_site_symmetry_2
Rh1 C72 2.195(2) .
Rh1 C81 2.201(2) .
Rh1 C82 2.2178(19) .
Rh1 C71 2.219(2) .
Rh1 P2 2.2823(5) .
Rh1 P1 2.3079(5) .
P1 C151 1.819(2) .
P1 C11 1.822(2) .
P1 C141 1.823(2) .
P2 C152 1.809(2) .
P2 C12 1.820(2) .
P2 C142 1.822(2) .
C11 C21 1.391(3) .
C11 C61 1.410(3) .
C21 C31 1.387(3) .
C21 H21 0.9500 .
C31 C41 1.386(4) .
C31 H31 0.9500 .
C41 C51 1.385(3) .
C41 H41 0.9500 .
C51 C61 1.398(3) .
C51 H51 0.9500 .
C61 C71 1.475(3) .
C71 C81 1.400(3) .
C71 H71 0.96(3) .
C81 C91 1.482(3) .
C81 H81 0.95(3) .
C91 C101 1.399(3) .
C91 C141 1.405(3) .
C101 C111 1.384(4) .
C101 H101 0.9500 .
C111 C121 1.383(4) .
C111 H111 0.9500 .
C121 C131 1.389(3) .
C121 H121 0.9500 .
C131 C141 1.392(3) .
C131 H131 0.9500 .
C151 C201 1.416(3) .
C151 C161 1.418(3) .
C161 C171 1.394(3) .
C161 C211 1.513(3) .
C171 C181 1.386(3) .
C171 H171 0.9500 .
C181 C191 1.383(3) .
C181 C221 1.510(3) .
C191 C201 1.392(3) .
C191 H191 0.9500 .
C201 C231 1.509(3) .
C211 H21A 0.9800 .
C211 H21B 0.9800 .
C211 H21C 0.9800 .
C221 H22A 0.9800 .
C221 H22B 0.9800 .
C221 H22C 0.9800 .
C231 H23A 0.9800 .
C231 H23B 0.9800 .
C231 H23C 0.9800 .
C12 C22 1.396(3) .
C12 C62 1.405(3) .
C22 C32 1.387(3) .
C22 H22 0.9500 .
C32 C42 1.391(3) .
C32 H32 0.9500 .
C42 C52 1.390(3) .
C42 H42 0.9500 .
C52 C62 1.399(3) .
C52 H52 0.9500 .
C62 C72 1.489(3) .
C72 C82 1.405(3) .
C72 H72 0.95(2) .
C82 C92 1.478(3) .
C82 H82 0.93(3) .
C92 C102 1.400(3) .
C92 C142 1.409(3) .
C102 C112 1.386(3) .
C102 H102 0.9500 .
C112 C122 1.391(3) .
C112 H112 0.9500 .
C122 C132 1.389(3) .
C122 H122 0.9500 .
C132 C142 1.392(3) .
C132 H132 0.9500 .
C152 C162 1.414(3) .
C152 C202 1.417(3) .
C162 C172 1.392(3) .
C162 C212 1.505(4) .
C172 C182 1.373(5) .
C172 H172 0.9500 .
C182 C192 1.386(5) .
C182 C222 1.513(4) .
C192 C202 1.394(3) .
C192 H192 0.9500 .
C202 C232 1.513(4) .
C212 H21D 0.9800 .
C212 H21E 0.9800 .
C212 H21F 0.9800 .
C222 H22D 0.9800 .
C222 H22E 0.9800 .
C222 H22F 0.9800 .
C232 H23D 0.9800 .
C232 H23E 0.9800 .
C232 H23F 0.9800 .
S1A O3A 1.436(3) .
S1A O2A 1.438(3) .
S1A O1A 1.438(3) .
S1A C1A 1.813(3) .
F1A C1A 1.350(3) .
F2A C1A 1.324(4) .
F3A C1A 1.338(4) .
S1B O1B 1.426(7) .
S1B O3B 1.426(6) .
S1B O2B 1.441(7) .
S1B C1B 1.817(8) .
F1B C1B 1.338(8) .
F2B C1B 1.336(8) .
F3B C1B 1.343(8) .
Cl13 C13 1.719(3) .
Cl23 C13 1.567(5) .
Cl33 C13 1.944(5) .
C13 H13A 0.9900 .
C13 H13B 0.9900 .
C13 H13C 0.9900 .
C13 H13D 0.9900 .
Cl14 C14 1.690(4) 3_666
Cl14 C14 1.776(5) .
C14 Cl14 1.690(4) 3_666
C14 H14A 0.9900 .
C14 H14B 0.9900 .

loop_
_geom_torsion_atom_site_label_1
_geom_torsion_atom_site_label_2
_geom_torsion_atom_site_label_3
_geom_torsion_atom_site_label_4
_geom_torsion
_geom_torsion_site_symmetry_1
_geom_torsion_site_symmetry_4
C72 Rh1 P1 C151 -86.29(14) . .
C81 Rh1 P1 C151 160.71(10) . .
C71 Rh1 P1 C151 -161.68(10) . .
P2 Rh1 P1 C151 12.10(9) . .
C72 Rh1 P1 C11 43.16(13) . .
C81 Rh1 P1 C11 -69.85(9) . .
C71 Rh1 P1 C11 -32.23(9) . .
P2 Rh1 P1 C11 141.54(7) . .
C72 Rh1 P1 C141 140.42(12) . .
C81 Rh1 P1 C141 27.42(9) . .
C71 Rh1 P1 C141 65.03(9) . .
P2 Rh1 P1 C141 -121.19(7) . .
C72 Rh1 P2 C152 164.71(11) . .
C81 Rh1 P2 C152 -82.46(14) . .
C82 Rh1 P2 C152 -157.49(11) . .
P1 Rh1 P2 C152 15.76(9) . .
C72 Rh1 P2 C12 28.82(9) . .
C81 Rh1 P2 C12 141.65(13) . .
C82 Rh1 P2 C12 66.62(9) . .
P1 Rh1 P2 C12 -120.13(7) . .
C72 Rh1 P2 C142 -68.33(9) . .
C81 Rh1 P2 C142 44.51(13) . .
C82 Rh1 P2 C142 -30.52(9) . .
P1 Rh1 P2 C142 142.73(7) . .
C151 P1 C11 C21 -20.3(2) . .
C141 P1 C11 C21 97.5(2) . .
Rh1 P1 C11 C21 -158.24(18) . .
C151 P1 C11 C61 165.93(14) . .
C141 P1 C11 C61 -76.31(16) . .
Rh1 P1 C11 C61 27.96(15) . .
C61 C11 C21 C31 -2.5(3) . .
P1 C11 C21 C31 -175.87(17) . .
C11 C21 C31 C41 0.5(3) . .
C21 C31 C41 C51 0.5(4) . .
C31 C41 C51 C61 0.4(3) . .
C41 C51 C61 C11 -2.4(3) . .
C41 C51 C61 C71 175.8(2) . .
C21 C11 C61 C51 3.4(3) . .
P1 C11 C61 C51 177.80(16) . .
C21 C11 C61 C71 -174.72(19) . .
P1 C11 C61 C71 -0.3(2) . .
C51 C61 C71 C81 -128.2(2) . .
C11 C61 C71 C81 49.9(3) . .
C51 C61 C71 Rh1 151.85(16) . .
C11 C61 C71 Rh1 -30.0(2) . .
C72 Rh1 C71 C81 123.60(13) . .
C82 Rh1 C71 C81 86.48(13) . .
P1 Rh1 C71 C81 -86.13(12) . .
C72 Rh1 C71 C61 -114.10(14) . .
C81 Rh1 C71 C61 122.3(2) . .
C82 Rh1 C71 C61 -151.21(14) . .
P1 Rh1 C71 C61 36.18(13) . .
C61 C71 C81 C91 2.3(3) . .
Rh1 C71 C81 C91 102.9(2) . .
C61 C71 C81 Rh1 -100.6(2) . .
C72 Rh1 C81 C71 -63.07(14) . .
C82 Rh1 C81 C71 -95.36(13) . .
P2 Rh1 C81 C71 -167.28(10) . .
P1 Rh1 C81 C71 86.61(12) . .
C72 Rh1 C81 C91 175.29(14) . .
C82 Rh1 C81 C91 143.01(15) . .
C71 Rh1 C81 C91 -121.6(2) . .
P2 Rh1 C81 C91 71.08(19) . .
P1 Rh1 C81 C91 -35.03(14) . .
C71 C81 C91 C101 128.1(2) . .
Rh1 C81 C91 C101 -149.77(18) . .
C71 C81 C91 C141 -46.8(3) . .
Rh1 C81 C91 C141 35.4(2) . .
C141 C91 C101 C111 4.9(4) . .
C81 C91 C101 C111 -170.0(2) . .
C91 C101 C111 C121 1.2(4) . .
C101 C111 C121 C131 -3.9(4) . .
C111 C121 C131 C141 0.4(4) . .
C121 C131 C141 C91 5.8(3) . .
C121 C131 C141 P1 -179.30(18) . .
C101 C91 C141 C131 -8.4(3) . .
C81 C91 C141 C131 166.4(2) . .
C101 C91 C141 P1 175.83(17) . .
C81 C91 C141 P1 -9.3(3) . .
C151 P1 C141 C131 25.2(2) . .
C11 P1 C141 C131 -92.1(2) . .
Rh1 P1 C141 C131 165.82(19) . .
C151 P1 C141 C91 -159.51(15) . .
C11 P1 C141 C91 83.24(16) . .
Rh1 P1 C141 C91 -18.86(16) . .
C11 P1 C151 C201 145.79(16) . .
C141 P1 C151 C201 39.81(19) . .
Rh1 P1 C151 C201 -89.60(17) . .
C11 P1 C151 C161 -42.62(19) . .
C141 P1 C151 C161 -148.60(16) . .
Rh1 P1 C151 C161 81.99(18) . .
C201 C151 C161 C171 -6.9(3) . .
P1 C151 C161 C171 -178.59(16) . .
C201 C151 C161 C211 168.0(2) . .
P1 C151 C161 C211 -3.7(3) . .
C151 C161 C171 C181 3.5(3) . .
C211 C161 C171 C181 -171.8(2) . .
C161 C171 C181 C191 0.9(3) . .
C161 C171 C181 C221 177.2(2) . .
C171 C181 C191 C201 -2.0(3) . .
C221 C181 C191 C201 -178.2(2) . .
C181 C191 C201 C151 -1.5(3) . .
C181 C191 C201 C231 175.9(2) . .
C161 C151 C201 C191 5.9(3) . .
P1 C151 C201 C191 177.59(16) . .
C161 C151 C201 C231 -171.3(2) . .
P1 C151 C201 C231 0.4(3) . .
C152 P2 C12 C22 22.4(2) . .
C142 P2 C12 C22 -93.1(2) . .
Rh1 P2 C12 C22 163.95(18) . .
C152 P2 C12 C62 -164.06(14) . .
C142 P2 C12 C62 80.49(15) . .
Rh1 P2 C12 C62 -22.46(15) . .
C62 C12 C22 C32 5.0(3) . .
P2 C12 C22 C32 177.96(17) . .
C12 C22 C32 C42 -0.7(3) . .
C22 C32 C42 C52 -2.0(4) . .
C32 C42 C52 C62 0.5(3) . .
C42 C52 C62 C12 3.6(3) . .
C42 C52 C62 C72 -172.75(19) . .
C22 C12 C62 C52 -6.4(3) . .
P2 C12 C62 C52 179.42(15) . .
C22 C12 C62 C72 169.90(19) . .
P2 C12 C62 C72 -4.3(2) . .
C52 C62 C72 C82 125.1(2) . .
C12 C62 C72 C82 -51.1(3) . .
C52 C62 C72 Rh1 -152.51(16) . .
C12 C62 C72 Rh1 31.2(2) . .
C81 Rh1 C72 C82 -62.18(13) . .
C71 Rh1 C72 C82 -94.59(13) . .
P2 Rh1 C72 C82 87.15(11) . .
P1 Rh1 C72 C82 -166.66(10) . .
C81 Rh1 C72 C62 176.72(13) . .
C82 Rh1 C72 C62 -121.10(19) . .
C71 Rh1 C72 C62 144.31(14) . .
P2 Rh1 C72 C62 -33.95(12) . .
P1 Rh1 C72 C62 72.24(17) . .
C62 C72 C82 C92 2.3(3) . .
Rh1 C72 C82 C92 -101.13(19) . .
C62 C72 C82 Rh1 103.47(19) . .
C81 Rh1 C82 C72 124.31(13) . .
C71 Rh1 C82 C72 87.45(13) . .
P2 Rh1 C82 C72 -85.66(11) . .
C72 Rh1 C82 C92 121.29(19) . .
C81 Rh1 C82 C92 -114.40(14) . .
C71 Rh1 C82 C92 -151.26(14) . .
P2 Rh1 C82 C92 35.64(13) . .
C72 C82 C92 C102 -129.0(2) . .
Rh1 C82 C92 C102 151.32(16) . .
C72 C82 C92 C142 48.9(3) . .
Rh1 C82 C92 C142 -30.8(2) . .
C142 C92 C102 C112 -2.6(3) . .
C82 C92 C102 C112 175.32(19) . .
C92 C102 C112 C122 -0.9(3) . .
C102 C112 C122 C132 1.8(3) . .
C112 C122 C132 C142 0.9(3) . .
C122 C132 C142 C92 -4.5(3) . .
C122 C132 C142 P2 -178.43(17) . .
C102 C92 C142 C132 5.3(3) . .
C82 C92 C142 C132 -172.58(19) . .
C102 C92 C142 P2 -179.88(15) . .
C82 C92 C142 P2 2.2(2) . .
C152 P2 C142 C132 -24.1(2) . .
C12 P2 C142 C132 94.8(2) . .
Rh1 P2 C142 C132 -160.29(18) . .
C152 P2 C142 C92 161.60(15) . .
C12 P2 C142 C92 -79.54(16) . .
Rh1 P2 C142 C92 25.37(15) . .
C12 P2 C152 C162 39.2(2) . .
C142 P2 C152 C162 144.43(17) . .
Rh1 P2 C152 C162 -92.55(18) . .
C12 P2 C152 C202 -148.81(17) . .
C142 P2 C152 C202 -43.5(2) . .
Rh1 P2 C152 C202 79.49(19) . .
C202 C152 C162 C172 6.9(3) . .
P2 C152 C162 C172 178.83(17) . .
C202 C152 C162 C212 -168.9(2) . .
P2 C152 C162 C212 3.1(3) . .
C152 C162 C172 C182 -1.5(4) . .
C212 C162 C172 C182 174.6(2) . .
C162 C172 C182 C192 -3.1(4) . .
C162 C172 C182 C222 -179.3(3) . .
C172 C182 C192 C202 2.3(4) . .
C222 C182 C192 C202 178.5(3) . .
C182 C192 C202 C152 3.0(4) . .
C182 C192 C202 C232 -172.2(2) . .
C162 C152 C202 C192 -7.6(3) . .
P2 C152 C202 C192 -179.70(18) . .
C162 C152 C202 C232 167.2(2) . .
P2 C152 C202 C232 -4.9(3) . .
O3A S1A C1A F2A -65.7(4) . .
O2A S1A C1A F2A 175.4(3) . .
O1A S1A C1A F2A 55.7(3) . .
O3A S1A C1A F3A 55.5(4) . .
O2A S1A C1A F3A -63.4(3) . .
O1A S1A C1A F3A 177.0(3) . .
O3A S1A C1A F1A 174.2(3) . .
O2A S1A C1A F1A 55.2(3) . .
O1A S1A C1A F1A -64.4(3) . .
O1B S1B C1B F2B 44.9(10) . .
O3B S1B C1B F2B 165.6(7) . .
O2B S1B C1B F2B -73.9(8) . .
O1B S1B C1B F1B -72.1(10) . .
O3B S1B C1B F1B 48.6(8) . .
O2B S1B C1B F1B 169.0(8) . .
O1B S1B C1B F3B 169.6(10) . .
O3B S1B C1B F3B -69.6(8) . .
O2B S1B C1B F3B 50.8(9) . .
C14 Cl14 C14 Cl14 0.0 3_666 3_666
